data_1559383
loop_
_publ_author_name
'Inoue, Satoru'
'Higashino, Toshiki'
'Arai, Shunto'
'Kumai, Reiji'
'MATSUI, Hiroyuki'
'Tsuzuki, Seiji'
'Horiuchi, Sachio'
'Hasegawa, Tatsuo'

_publ_section_title
;
 Regioisomeric Control of Layered Crystallinity in Solution-Processable
 Organic Semiconductors
;
_journal_name_full 'Chemical Science'
_journal_paper_doi 10.1039/D0SC04461J
_journal_year 2020
_chemical_formula_moiety 'C26 H26 S2'
_chemical_formula_sum 'C26 H26 S2'
_chemical_formula_weight 402.61
_chemical_name_systematic 9-octyl-BTNT
_space_group_crystal_system triclinic
_space_group_IT_number 2
_space_group_name_Hall '-P 1'
_space_group_name_H-M_alt 'P -1'
_atom_sites_solution_hydrogens geom
_atom_sites_solution_primary direct
_atom_sites_solution_secondary difmap
_audit_update_record
;
2020-08-14 deposited with the CCDC.	2020-10-19 downloaded from the CCDC.
;
_cell_angle_alpha 87.923(5)
_cell_angle_beta 89.367(4)
_cell_angle_gamma 89.762(5)
_cell_formula_units_Z 4
_cell_length_a 6.1144(3)
_cell_length_b 7.9480(5)
_cell_length_c 44.660(2)
_cell_measurement_reflns_used 1919
_cell_measurement_temperature 296
_cell_measurement_theta_max 69.85
_cell_measurement_theta_min 7.60
_cell_volume 2168.8(2)
_computing_cell_refinement 'CrysAlisPro 1.171.40.53 (Rigaku OD, 2019)'
_computing_data_collection 'CrysAlisPro 1.171.40.53 (Rigaku OD, 2019)'
_computing_data_reduction 'CrysAlisPro 1.171.40.53 (Rigaku OD, 2019)'
_computing_molecular_graphics 'CrystalStructure 4.2.4'
_computing_publication_material 'CrystalStructure 4.2.4 (Rigaku, 2016)'
_computing_structure_refinement 'SHELXL97 (Sheldrick, 2008)'
_computing_structure_solution 'SIR2004 (Burla, et al., 2005)'
_diffrn_ambient_temperature 296
_diffrn_measured_fraction_theta_full 0.879
_diffrn_measured_fraction_theta_max 0.879
_diffrn_measurement_device_type 'Rigaku VariMax Dual four-circle diffractometer'
_diffrn_radiation_type 'Cu K\a'
_diffrn_radiation_wavelength 1.54187
_diffrn_reflns_av_R_equivalents 0.0999
_diffrn_reflns_Laue_measured_fraction_full 0.000
_diffrn_reflns_Laue_measured_fraction_max 0.000
_diffrn_reflns_limit_h_max 6
_diffrn_reflns_limit_h_min -7
_diffrn_reflns_limit_k_max 9
_diffrn_reflns_limit_k_min -9
_diffrn_reflns_limit_l_max 53
_diffrn_reflns_limit_l_min -54
_diffrn_reflns_number 12650
_diffrn_reflns_point_group_measured_fraction_full 0.000
_diffrn_reflns_point_group_measured_fraction_max 0.000
_diffrn_reflns_theta_full 71.200
_diffrn_reflns_theta_max 71.200
_diffrn_reflns_theta_min 7.323
_diffrn_standards_number 0
_exptl_absorpt_coefficient_mu 2.266
_exptl_absorpt_correction_T_max 1.000
_exptl_absorpt_correction_T_min 0.207
_exptl_absorpt_correction_type multi-scan
_exptl_absorpt_process_details
;
CrysAlisPro 1.171.40.53 (Rigaku Oxford Diffraction, 2019)
Empirical absorption correction using spherical harmonics,
 implemented in SCALE3 ABSPACK scaling algorithm.
;
_exptl_crystal_colour nONE
_exptl_crystal_density_diffrn 1.233
_exptl_crystal_density_method 'not measured'
_exptl_crystal_description nONE
_exptl_crystal_F_000 856.00
_refine_diff_density_max 0.35
_refine_diff_density_min -0.45
_refine_ls_extinction_method none
_refine_ls_goodness_of_fit_ref 0.951
_refine_ls_hydrogen_treatment constr
_refine_ls_number_parameters 505
_refine_ls_number_reflns 7410
_refine_ls_number_restraints 0
_refine_ls_R_factor_all 0.1414
_refine_ls_R_factor_gt 0.0763
_refine_ls_shift/su_max 0.000
_refine_ls_structure_factor_coef Fsqd
_refine_ls_weighting_details 'w = 1/[\s^2^(Fo^2^)+(0.1212P)^2^] where P=(Fo^2^+2Fc^2^)/3'
_refine_ls_weighting_scheme calc
_refine_ls_wR_factor_gt 0.1905
_refine_ls_wR_factor_ref 0.2374
_reflns_number_gt 3723
_reflns_number_total 7410
_reflns_threshold_expression F^2^>2.0\s(F^2^)
_cod_data_source_file d0sc04461j2.cif
_cod_data_source_block 9-octyl-BTNT
_cod_database_code 1559383

loop_
_space_group_symop_id
_space_group_symop_operation_xyz
1 +X,+Y,+Z
2 -X,-Y,-Z

loop_
_atom_site_label
_atom_site_type_symbol
_atom_site_fract_x
_atom_site_fract_y
_atom_site_fract_z
_atom_site_U_iso_or_equiv
_atom_site_adp_type
_atom_site_occupancy
_atom_site_symmetry_multiplicity
_atom_site_calc_flag
_atom_site_refinement_flags
_atom_site_disorder_assembly
_atom_site_disorder_group
S1 S -0.03500(19) 0.56461(14) 0.38856(3) 0.0640(3) Uani 1 1 d . . .
S2 S 0.53353(19) 0.34329(14) 0.35357(3) 0.0670(4) Uani 1 1 d . . .
S3 S 0.46205(19) -0.15983(14) 0.38751(3) 0.0648(3) Uani 1 1 d . . .
S4 S 1.02856(19) 0.06598(14) 0.35068(3) 0.0664(4) Uani 1 1 d . . .
C1 C 0.0800(9) 0.5249(7) 0.44892(12) 0.0773(14) Uani 1 1 d . . .
H28 H -0.0490 0.5770 0.4549 0.093 Uiso 1 1 calc R . .
C2 C 0.2280(11) 0.4654(8) 0.46982(14) 0.0914(17) Uani 1 1 d . . .
H37 H 0.1969 0.4775 0.4901 0.110 Uiso 1 1 calc R . .
C3 C 0.4252(10) 0.3866(7) 0.46143(14) 0.0835(15) Uani 1 1 d . . .
H38 H 0.5225 0.3484 0.4760 0.100 Uiso 1 1 calc R . .
C4 C 0.4733(8) 0.3665(6) 0.43191(13) 0.0717(13) Uani 1 1 d . . .
H35 H 0.6025 0.3131 0.4264 0.086 Uiso 1 1 calc R . .
C5 C 0.3273(8) 0.4266(5) 0.40978(11) 0.0626(12) Uani 1 1 d . . .
C6 C 0.3367(7) 0.4217(5) 0.37792(11) 0.0599(11) Uani 1 1 d . . .
C7 C 0.3673(7) 0.3972(5) 0.32313(11) 0.0597(11) Uani 1 1 d . . .
C8 C 0.4144(7) 0.3679(5) 0.29393(11) 0.0624(12) Uani 1 1 d . . .
H5 H 0.5455 0.3161 0.2888 0.075 Uiso 1 1 calc R . .
C9 C 0.2652(8) 0.4157(5) 0.27170(11) 0.0628(12) Uani 1 1 d . . .
C10 C 0.3041(9) 0.3812(6) 0.24102(12) 0.0712(13) Uani 1 1 d . . .
H26 H 0.4329 0.3271 0.2355 0.085 Uiso 1 1 calc R . .
C11 C 0.1566(10) 0.4258(6) 0.21963(13) 0.0765(14) Uani 1 1 d . . .
H32 H 0.1869 0.4005 0.1998 0.092 Uiso 1 1 calc R . .
C12 C -0.0436(9) 0.5105(6) 0.22646(12) 0.0698(13) Uani 1 1 d . . .
C13 C -0.0849(8) 0.5431(5) 0.25604(11) 0.0634(12) Uani 1 1 d . . .
H17 H -0.2152 0.5964 0.2611 0.076 Uiso 1 1 calc R . .
C14 C 0.0642(7) 0.4982(5) 0.27913(11) 0.0592(11) Uani 1 1 d . . .
C15 C 0.0203(7) 0.5291(5) 0.30971(11) 0.0596(11) Uani 1 1 d . . .
H12 H -0.1087 0.5835 0.3150 0.072 Uiso 1 1 calc R . .
C16 C 0.1651(7) 0.4800(5) 0.33165(11) 0.0585(11) Uani 1 1 d . . .
C17 C 0.1602(7) 0.4882(5) 0.36369(10) 0.0562(11) Uani 1 1 d . . .
C18 C 0.1274(8) 0.5055(6) 0.41883(11) 0.0656(12) Uani 1 1 d . . .
C19 C 0.5732(9) -0.1224(7) 0.44758(12) 0.0745(14) Uani 1 1 d . . .
H33 H 0.4437 -0.1740 0.4539 0.089 Uiso 1 1 calc R . .
C20 C 0.7202(10) -0.0637(8) 0.46809(13) 0.0884(16) Uani 1 1 d . . .
H34 H 0.6889 -0.0773 0.4885 0.106 Uiso 1 1 calc R . .
C21 C 0.9157(10) 0.0160(7) 0.45882(14) 0.0858(16) Uani 1 1 d . . .
H36 H 1.0106 0.0555 0.4731 0.103 Uiso 1 1 calc R . .
C22 C 0.9680(8) 0.0360(6) 0.42900(12) 0.0715(13) Uani 1 1 d . . .
H13 H 1.0981 0.0876 0.4229 0.086 Uiso 1 1 calc R . .
C23 C 0.8193(7) -0.0235(5) 0.40760(11) 0.0595(11) Uani 1 1 d . . .
C24 C 0.8331(7) -0.0176(5) 0.37561(11) 0.0587(11) Uani 1 1 d . . .
C25 C 0.8630(7) 0.0169(5) 0.32047(11) 0.0567(11) Uani 1 1 d . . .
C26 C 0.9087(7) 0.0517(5) 0.29082(12) 0.0639(12) Uani 1 1 d . . .
H2 H 1.0389 0.1046 0.2852 0.077 Uiso 1 1 calc R . .
C27 C 0.7596(8) 0.0075(5) 0.26911(11) 0.0608(11) Uani 1 1 d . . .
C28 C 0.7973(8) 0.0473(6) 0.23817(12) 0.0700(13) Uani 1 1 d . . .
H30 H 0.9250 0.1027 0.2322 0.084 Uiso 1 1 calc R . .
C29 C 0.6491(9) 0.0054(6) 0.21726(12) 0.0746(14) Uani 1 1 d . . .
H24 H 0.6782 0.0326 0.1972 0.090 Uiso 1 1 calc R . .
C30 C 0.4514(9) -0.0787(6) 0.22510(12) 0.0696(13) Uani 1 1 d . . .
C31 C 0.4109(8) -0.1158(6) 0.25483(11) 0.0653(12) Uani 1 1 d . . .
H20 H 0.2808 -0.1693 0.2603 0.078 Uiso 1 1 calc R . .
C32 C 0.5604(8) -0.0754(5) 0.27762(11) 0.0588(11) Uani 1 1 d . . .
C33 C 0.5167(7) -0.1116(5) 0.30835(10) 0.0579(11) Uani 1 1 d . . .
H14 H 0.3883 -0.1667 0.3141 0.070 Uiso 1 1 calc R . .
C34 C 0.6637(7) -0.0654(5) 0.32984(11) 0.0579(11) Uani 1 1 d . . .
C35 C 0.6563(7) -0.0809(5) 0.36211(11) 0.0570(11) Uani 1 1 d . . .
C36 C 0.6239(8) -0.1024(5) 0.41736(12) 0.0641(12) Uani 1 1 d . . .
C37 C -0.2011(10) 0.5645(7) 0.20255(12) 0.0781(14) Uani 1 1 d . . .
H23A H -0.3454 0.5706 0.2117 0.094 Uiso 1 1 calc R . .
H23B H -0.1623 0.6778 0.1957 0.094 Uiso 1 1 calc R . .
C38 C -0.2178(13) 0.4593(9) 0.17559(14) 0.103(2) Uani 1 1 d . . .
H39A H -0.2580 0.3457 0.1821 0.124 Uiso 1 1 calc R . .
H39B H -0.0751 0.4538 0.1659 0.124 Uiso 1 1 calc R . .
C39 C -0.3805(13) 0.5237(10) 0.15313(14) 0.109(2) Uani 1 1 d . . .
H42A H -0.5228 0.5254 0.1630 0.130 Uiso 1 1 calc R . .
H42B H -0.3431 0.6394 0.1478 0.130 Uiso 1 1 calc R . .
C40 C -0.4035(18) 0.4315(14) 0.12476(18) 0.154(4) Uani 1 1 d . . .
H43A H -0.2620 0.4289 0.1147 0.185 Uiso 1 1 calc R . .
H43B H -0.4442 0.3161 0.1298 0.185 Uiso 1 1 calc R . .
C41 C -0.567(2) 0.5041(15) 0.1033(2) 0.171(4) Uani 1 1 d . . .
H45A H -0.7089 0.4990 0.1132 0.205 Uiso 1 1 calc R . .
H45B H -0.5323 0.6223 0.0999 0.205 Uiso 1 1 calc R . .
C42 C -0.591(3) 0.432(2) 0.0740(3) 0.227(7) Uani 1 1 d . . .
H47A H -0.6317 0.3147 0.0771 0.272 Uiso 1 1 calc R . .
H47B H -0.4493 0.4344 0.0640 0.272 Uiso 1 1 calc R . .
C43 C -0.757(3) 0.516(3) 0.0532(3) 0.323(13) Uani 1 1 d . . .
H49A H -0.8986 0.5175 0.0631 0.387 Uiso 1 1 calc R . .
H49B H -0.7136 0.6324 0.0491 0.387 Uiso 1 1 calc R . .
C44 C -0.774(5) 0.437(4) 0.0266(5) 0.49(2) Uani 1 1 d . . .
H50A H -0.8803 0.4945 0.0143 0.584 Uiso 1 1 calc R . .
H50B H -0.8200 0.3227 0.0305 0.584 Uiso 1 1 calc R . .
H50C H -0.6351 0.4377 0.0165 0.584 Uiso 1 1 calc R . .
C45 C 0.2925(10) -0.1279(7) 0.20110(11) 0.0780(14) Uani 1 1 d . . .
H15A H 0.3361 -0.2377 0.1943 0.094 Uiso 1 1 calc R . .
H15B H 0.1492 -0.1407 0.2104 0.094 Uiso 1 1 calc R . .
C46 C 0.2692(13) -0.0129(9) 0.17419(14) 0.103(2) Uani 1 1 d . . .
H40A H 0.4113 0.0011 0.1646 0.124 Uiso 1 1 calc R . .
H40B H 0.2211 0.0967 0.1806 0.124 Uiso 1 1 calc R . .
C47 C 0.1097(13) -0.0753(10) 0.15161(14) 0.112(2) Uani 1 1 d . . .
H41A H 0.1530 -0.1885 0.1466 0.134 Uiso 1 1 calc R . .
H41B H -0.0333 -0.0830 0.1612 0.134 Uiso 1 1 calc R . .
C48 C 0.0869(18) 0.0249(14) 0.12353(19) 0.156(4) Uani 1 1 d . . .
H44A H 0.2299 0.0357 0.1140 0.187 Uiso 1 1 calc R . .
H44B H 0.0376 0.1370 0.1283 0.187 Uiso 1 1 calc R . .
C49 C -0.0715(19) -0.0478(15) 0.1011(2) 0.170(4) Uani 1 1 d . . .
H46A H -0.0260 -0.1621 0.0973 0.204 Uiso 1 1 calc R . .
H46B H -0.2156 -0.0536 0.1104 0.204 Uiso 1 1 calc R . .
C50 C -0.089(3) 0.043(2) 0.0729(3) 0.243(7) Uani 1 1 d . . .
H61A H 0.0514 0.0442 0.0627 0.291 Uiso 1 1 calc R . .
H61B H -0.1315 0.1589 0.0763 0.291 Uiso 1 1 calc R . .
C51 C -0.261(4) -0.040(3) 0.0533(3) 0.308(12) Uani 1 1 d . . .
H52A H -0.2225 -0.1563 0.0502 0.370 Uiso 1 1 calc R . .
H52B H -0.4040 -0.0363 0.0629 0.370 Uiso 1 1 calc R . .
C52 C -0.265(5) 0.044(6) 0.0277(6) 0.53(3) Uani 1 1 d . . .
H48A H -0.3709 -0.0045 0.0149 0.639 Uiso 1 1 calc R . .
H48B H -0.1231 0.0399 0.0183 0.639 Uiso 1 1 calc R . .
H48C H -0.3038 0.1594 0.0309 0.639 Uiso 1 1 calc R . .

loop_
_atom_site_aniso_label
_atom_site_aniso_U_11
_atom_site_aniso_U_22
_atom_site_aniso_U_33
_atom_site_aniso_U_23
_atom_site_aniso_U_13
_atom_site_aniso_U_12
S1 0.0438(7) 0.0629(7) 0.0857(8) -0.0104(5) 0.0056(5) 0.0023(5)
S2 0.0432(7) 0.0583(6) 0.1003(9) -0.0124(6) 0.0022(6) 0.0043(5)
S3 0.0437(7) 0.0606(6) 0.0897(8) 0.0007(5) 0.0005(5) -0.0143(5)
S4 0.0409(6) 0.0589(6) 0.0994(9) 0.0004(6) 0.0001(6) -0.0145(5)
C1 0.056(3) 0.092(4) 0.083(4) -0.005(3) 0.008(3) -0.005(3)
C2 0.084(5) 0.102(4) 0.088(4) 0.002(3) 0.002(3) -0.011(3)
C3 0.066(4) 0.090(4) 0.094(4) 0.012(3) -0.009(3) -0.006(3)
C4 0.048(3) 0.065(3) 0.102(4) 0.001(3) -0.001(3) -0.002(2)
C5 0.047(3) 0.050(2) 0.090(3) -0.003(2) 0.000(2) -0.0098(19)
C6 0.047(3) 0.049(2) 0.085(3) -0.013(2) 0.002(2) -0.0098(19)
C7 0.039(2) 0.049(2) 0.091(3) -0.008(2) 0.007(2) -0.0045(18)
C8 0.038(3) 0.051(2) 0.098(4) -0.009(2) 0.012(2) 0.0020(18)
C9 0.052(3) 0.048(2) 0.089(3) -0.011(2) 0.022(2) -0.013(2)
C10 0.055(3) 0.061(3) 0.097(4) -0.005(2) 0.022(3) 0.003(2)
C11 0.072(4) 0.070(3) 0.088(3) -0.007(3) 0.023(3) -0.005(3)
C12 0.064(3) 0.061(3) 0.085(3) -0.005(2) 0.015(3) -0.010(2)
C13 0.051(3) 0.053(2) 0.085(3) -0.003(2) 0.012(2) 0.000(2)
C14 0.049(3) 0.044(2) 0.085(3) -0.005(2) 0.015(2) -0.0041(18)
C15 0.043(3) 0.047(2) 0.089(3) -0.007(2) 0.010(2) 0.0000(18)
C16 0.044(3) 0.042(2) 0.090(3) -0.011(2) 0.011(2) -0.0092(18)
C17 0.044(3) 0.045(2) 0.079(3) -0.0118(19) 0.007(2) -0.0038(18)
C18 0.052(3) 0.057(3) 0.087(3) -0.002(2) 0.008(2) -0.011(2)
C19 0.053(3) 0.080(3) 0.090(4) 0.002(3) 0.001(3) -0.004(2)
C20 0.074(4) 0.104(4) 0.087(4) -0.004(3) -0.001(3) -0.009(3)
C21 0.069(4) 0.095(4) 0.094(4) -0.010(3) -0.012(3) -0.011(3)
C22 0.050(3) 0.067(3) 0.097(4) -0.001(2) -0.010(3) -0.009(2)
C23 0.043(3) 0.047(2) 0.088(3) -0.002(2) -0.003(2) -0.0019(18)
C24 0.037(2) 0.044(2) 0.095(3) 0.004(2) 0.001(2) -0.0051(17)
C25 0.036(2) 0.044(2) 0.090(3) -0.005(2) 0.006(2) -0.0065(17)
C26 0.040(3) 0.048(2) 0.104(4) -0.007(2) 0.013(2) -0.0082(18)
C27 0.046(3) 0.047(2) 0.089(3) -0.009(2) 0.016(2) -0.0021(18)
C28 0.054(3) 0.060(3) 0.096(4) -0.009(2) 0.022(3) -0.010(2)
C29 0.072(4) 0.067(3) 0.086(3) -0.011(2) 0.021(3) 0.001(3)
C30 0.061(3) 0.059(3) 0.089(3) -0.013(2) 0.012(3) -0.003(2)
C31 0.055(3) 0.057(3) 0.084(3) -0.013(2) 0.014(2) -0.006(2)
C32 0.048(3) 0.044(2) 0.084(3) -0.0091(19) 0.012(2) -0.0026(18)
C33 0.040(2) 0.047(2) 0.086(3) -0.002(2) 0.011(2) -0.0090(17)
C34 0.039(2) 0.042(2) 0.093(3) -0.004(2) 0.008(2) -0.0024(17)
C35 0.041(2) 0.045(2) 0.085(3) 0.0006(19) 0.001(2) -0.0079(17)
C36 0.046(3) 0.053(2) 0.093(3) -0.003(2) 0.004(2) -0.0043(19)
C37 0.069(4) 0.079(3) 0.086(3) -0.001(3) 0.003(3) -0.004(3)
C38 0.116(6) 0.106(5) 0.088(4) -0.015(3) -0.003(4) 0.003(4)
C39 0.114(6) 0.127(6) 0.086(4) -0.006(4) 0.004(4) -0.003(4)
C40 0.173(10) 0.185(9) 0.107(6) -0.032(6) -0.029(6) 0.004(7)
C41 0.202(13) 0.200(11) 0.114(6) -0.022(6) -0.036(7) 0.004(8)
C42 0.26(2) 0.278(17) 0.140(9) -0.028(10) -0.038(10) -0.037(13)
C43 0.38(3) 0.43(3) 0.160(12) -0.049(15) -0.148(17) 0.07(2)
C44 0.57(6) 0.64(6) 0.25(2) 0.08(3) -0.14(3) -0.19(4)
C45 0.073(4) 0.079(3) 0.083(3) -0.012(3) 0.002(3) -0.004(3)
C46 0.116(6) 0.097(4) 0.096(4) 0.008(3) -0.007(4) -0.013(4)
C47 0.112(6) 0.138(6) 0.087(4) -0.010(4) -0.002(4) -0.009(4)
C48 0.153(9) 0.196(10) 0.117(6) 0.023(6) -0.035(6) -0.016(7)
C49 0.192(12) 0.201(11) 0.116(7) 0.012(6) -0.039(7) -0.021(8)
C50 0.28(2) 0.311(19) 0.139(9) 0.011(10) -0.075(11) -0.033(14)
C51 0.40(3) 0.37(3) 0.151(12) 0.004(14) -0.112(18) -0.07(2)
C52 0.37(5) 0.94(10) 0.30(3) -0.16(4) -0.08(3) -0.05(4)

loop_
_atom_type_symbol
_atom_type_description
_atom_type_scat_dispersion_real
_atom_type_scat_dispersion_imag
_atom_type_scat_source
C C 0.0181 0.0091
;
International Tables for Crystallography
(Vol. C, Tables 4.2.6.8 and 6.1.1.4)
;
H H 0.0000 0.0000
;
International Tables for Crystallography
(Vol. C, Table 6.1.1.4)
;
S S 0.3331 0.5567
;
International Tables for Crystallography
(Vol. C, Tables 4.2.6.8 and 6.1.1.4)
;

loop_
_geom_angle_atom_site_label_1
_geom_angle_atom_site_label_2
_geom_angle_atom_site_label_3
_geom_angle
_geom_angle_site_symmetry_1
_geom_angle_site_symmetry_3
_geom_angle_publ_flag
C18 S1 C17 90.8(2) . . ?
C6 S2 C7 90.0(2) . . ?
C35 S3 C36 90.5(2) . . ?
C24 S4 C25 90.1(2) . . ?
C2 C1 C18 118.6(6) . . ?
C2 C1 H28 120.7 . . ?
C18 C1 H28 120.7 . . ?
C1 C2 C3 121.9(6) . . ?
C1 C2 H37 119.0 . . ?
C3 C2 H37 119.0 . . ?
C4 C3 C2 120.0(5) . . ?
C4 C3 H38 120.0 . . ?
C2 C3 H38 120.0 . . ?
C3 C4 C5 119.9(5) . . ?
C3 C4 H35 120.0 . . ?
C5 C4 H35 120.0 . . ?
C4 C5 C6 131.4(5) . . ?
C4 C5 C18 119.1(5) . . ?
C6 C5 C18 109.5(4) . . ?
C17 C6 C5 114.9(4) . . ?
C17 C6 S2 113.3(4) . . ?
C5 C6 S2 131.8(4) . . ?
C8 C7 C16 121.0(4) . . ?
C8 C7 S2 125.6(4) . . ?
C16 C7 S2 113.3(4) . . ?
C7 C8 C9 119.8(4) . . ?
C7 C8 H5 120.1 . . ?
C9 C8 H5 120.1 . . ?
C8 C9 C10 121.6(5) . . ?
C8 C9 C14 120.9(4) . . ?
C10 C9 C14 117.5(5) . . ?
C11 C10 C9 121.2(5) . . ?
C11 C10 H26 119.4 . . ?
C9 C10 H26 119.4 . . ?
C10 C11 C12 122.3(5) . . ?
C10 C11 H32 118.9 . . ?
C12 C11 H32 118.9 . . ?
C13 C12 C11 117.3(5) . . ?
C13 C12 C37 120.9(5) . . ?
C11 C12 C37 121.8(5) . . ?
C12 C13 C14 122.3(5) . . ?
C12 C13 H17 118.8 . . ?
C14 C13 H17 118.8 . . ?
C15 C14 C13 122.5(4) . . ?
C15 C14 C9 118.1(5) . . ?
C13 C14 C9 119.4(4) . . ?
C16 C15 C14 121.1(4) . . ?
C16 C15 H12 119.4 . . ?
C14 C15 H12 119.4 . . ?
C15 C16 C17 133.1(4) . . ?
C15 C16 C7 119.0(4) . . ?
C17 C16 C7 107.9(4) . . ?
C6 C17 C16 115.4(4) . . ?
C6 C17 S1 112.4(3) . . ?
C16 C17 S1 132.2(4) . . ?
C1 C18 C5 120.4(5) . . ?
C1 C18 S1 127.2(4) . . ?
C5 C18 S1 112.4(4) . . ?
C20 C19 C36 118.3(5) . . ?
C20 C19 H33 120.8 . . ?
C36 C19 H33 120.8 . . ?
C19 C20 C21 121.5(5) . . ?
C19 C20 H34 119.2 . . ?
C21 C20 H34 119.2 . . ?
C22 C21 C20 120.7(5) . . ?
C22 C21 H36 119.7 . . ?
C20 C21 H36 119.7 . . ?
C21 C22 C23 118.6(5) . . ?
C21 C22 H13 120.7 . . ?
C23 C22 H13 120.7 . . ?
C36 C23 C22 119.7(5) . . ?
C36 C23 C24 110.4(4) . . ?
C22 C23 C24 129.9(4) . . ?
C35 C24 C23 114.1(4) . . ?
C35 C24 S4 113.8(4) . . ?
C23 C24 S4 132.1(3) . . ?
C26 C25 C34 121.3(4) . . ?
C26 C25 S4 126.0(3) . . ?
C34 C25 S4 112.6(4) . . ?
C25 C26 C27 119.8(4) . . ?
C25 C26 H2 120.1 . . ?
C27 C26 H2 120.1 . . ?
C26 C27 C28 121.5(4) . . ?
C26 C27 C32 120.3(4) . . ?
C28 C27 C32 118.2(4) . . ?
C29 C28 C27 120.8(4) . . ?
C29 C28 H30 119.6 . . ?
C27 C28 H30 119.6 . . ?
C28 C29 C30 122.1(5) . . ?
C28 C29 H24 119.0 . . ?
C30 C29 H24 119.0 . . ?
C31 C30 C29 117.9(5) . . ?
C31 C30 C45 121.5(5) . . ?
C29 C30 C45 120.7(5) . . ?
C30 C31 C32 122.4(4) . . ?
C30 C31 H20 118.8 . . ?
C32 C31 H20 118.8 . . ?
C33 C32 C31 122.3(4) . . ?
C33 C32 C27 119.1(4) . . ?
C31 C32 C27 118.6(4) . . ?
C34 C33 C32 120.4(4) . . ?
C34 C33 H14 119.8 . . ?
C32 C33 H14 119.8 . . ?
C33 C34 C25 119.1(4) . . ?
C33 C34 C35 131.7(4) . . ?
C25 C34 C35 109.3(4) . . ?
C24 C35 C34 114.2(4) . . ?
C24 C35 S3 112.8(4) . . ?
C34 C35 S3 133.0(3) . . ?
C19 C36 C23 121.1(4) . . ?
C19 C36 S3 126.7(4) . . ?
C23 C36 S3 112.2(4) . . ?
C38 C37 C12 118.1(5) . . ?
C38 C37 H23A 107.8 . . ?
C12 C37 H23A 107.8 . . ?
C38 C37 H23B 107.8 . . ?
C12 C37 H23B 107.8 . . ?
H23A C37 H23B 107.1 . . ?
C37 C38 C39 113.9(6) . . ?
C37 C38 H39A 108.8 . . ?
C39 C38 H39A 108.8 . . ?
C37 C38 H39B 108.8 . . ?
C39 C38 H39B 108.8 . . ?
H39A C38 H39B 107.7 . . ?
C40 C39 C38 118.2(7) . . ?
C40 C39 H42A 107.8 . . ?
C38 C39 H42A 107.8 . . ?
C40 C39 H42B 107.8 . . ?
C38 C39 H42B 107.8 . . ?
H42A C39 H42B 107.1 . . ?
C41 C40 C39 115.3(9) . . ?
C41 C40 H43A 108.5 . . ?
C39 C40 H43A 108.5 . . ?
C41 C40 H43B 108.5 . . ?
C39 C40 H43B 108.5 . . ?
H43A C40 H43B 107.5 . . ?
C42 C41 C40 119.8(11) . . ?
C42 C41 H45A 107.4 . . ?
C40 C41 H45A 107.4 . . ?
C42 C41 H45B 107.4 . . ?
C40 C41 H45B 107.4 . . ?
H45A C41 H45B 106.9 . . ?
C41 C42 C43 116.4(14) . . ?
C41 C42 H47A 108.2 . . ?
C43 C42 H47A 108.2 . . ?
C41 C42 H47B 108.2 . . ?
C43 C42 H47B 108.2 . . ?
H47A C42 H47B 107.3 . . ?
C44 C43 C42 113(2) . . ?
C44 C43 H49A 109.1 . . ?
C42 C43 H49A 109.1 . . ?
C44 C43 H49B 109.1 . . ?
C42 C43 H49B 109.1 . . ?
H49A C43 H49B 107.8 . . ?
C43 C44 H50A 109.5 . . ?
C43 C44 H50B 109.5 . . ?
H50A C44 H50B 109.5 . . ?
C43 C44 H50C 109.5 . . ?
H50A C44 H50C 109.5 . . ?
H50B C44 H50C 109.5 . . ?
C46 C45 C30 118.0(5) . . ?
C46 C45 H15A 107.8 . . ?
C30 C45 H15A 107.8 . . ?
C46 C45 H15B 107.8 . . ?
C30 C45 H15B 107.8 . . ?
H15A C45 H15B 107.2 . . ?
C45 C46 C47 113.5(6) . . ?
C45 C46 H40A 108.9 . . ?
C47 C46 H40A 108.9 . . ?
C45 C46 H40B 108.9 . . ?
C47 C46 H40B 108.9 . . ?
H40A C46 H40B 107.7 . . ?
C48 C47 C46 117.2(7) . . ?
C48 C47 H41A 108.0 . . ?
C46 C47 H41A 108.0 . . ?
C48 C47 H41B 108.0 . . ?
C46 C47 H41B 108.0 . . ?
H41A C47 H41B 107.3 . . ?
C47 C48 C49 114.7(9) . . ?
C47 C48 H44A 108.6 . . ?
C49 C48 H44A 108.6 . . ?
C47 C48 H44B 108.6 . . ?
C49 C48 H44B 108.6 . . ?
H44A C48 H44B 107.6 . . ?
C50 C49 C48 115.9(11) . . ?
C50 C49 H46A 108.3 . . ?
C48 C49 H46A 108.3 . . ?
C50 C49 H46B 108.3 . . ?
C48 C49 H46B 108.3 . . ?
H46A C49 H46B 107.4 . . ?
C49 C50 C51 110.2(14) . . ?
C49 C50 H61A 109.6 . . ?
C51 C50 H61A 109.6 . . ?
C49 C50 H61B 109.6 . . ?
C51 C50 H61B 109.6 . . ?
H61A C50 H61B 108.1 . . ?
C52 C51 C50 108(2) . . ?
C52 C51 H52A 110.2 . . ?
C50 C51 H52A 110.2 . . ?
C52 C51 H52B 110.2 . . ?
C50 C51 H52B 110.2 . . ?
H52A C51 H52B 108.5 . . ?
C51 C52 H48A 109.5 . . ?
C51 C52 H48B 109.5 . . ?
H48A C52 H48B 109.5 . . ?
C51 C52 H48C 109.5 . . ?
H48A C52 H48C 109.5 . . ?
H48B C52 H48C 109.5 . . ?

loop_
_geom_bond_atom_site_label_1
_geom_bond_atom_site_label_2
_geom_bond_distance
_geom_bond_site_symmetry_2
_geom_bond_publ_flag
S1 C18 1.736(5) . ?
S1 C17 1.744(4) . ?
S2 C6 1.742(5) . ?
S2 C7 1.746(5) . ?
S3 C35 1.737(4) . ?
S3 C36 1.744(5) . ?
S4 C24 1.742(4) . ?
S4 C25 1.752(5) . ?
C1 C2 1.377(8) . ?
C1 C18 1.385(7) . ?
C1 H28 0.9300 . ?
C2 C3 1.410(9) . ?
C2 H37 0.9300 . ?
C3 C4 1.362(7) . ?
C3 H38 0.9300 . ?
C4 C5 1.409(7) . ?
C4 H35 0.9300 . ?
C5 C6 1.425(7) . ?
C5 C18 1.433(7) . ?
C6 C17 1.354(6) . ?
C7 C8 1.361(6) . ?
C7 C16 1.452(6) . ?
C8 C9 1.397(7) . ?
C8 H5 0.9300 . ?
C9 C10 1.424(7) . ?
C9 C14 1.432(6) . ?
C10 C11 1.358(7) . ?
C10 H26 0.9300 . ?
C11 C12 1.430(7) . ?
C11 H32 0.9300 . ?
C12 C13 1.376(7) . ?
C12 C37 1.496(7) . ?
C13 C14 1.419(7) . ?
C13 H17 0.9300 . ?
C14 C15 1.419(6) . ?
C15 C16 1.373(6) . ?
C15 H12 0.9300 . ?
C16 C17 1.435(6) . ?
C19 C20 1.384(7) . ?
C19 C36 1.385(7) . ?
C19 H33 0.9300 . ?
C20 C21 1.407(8) . ?
C20 H34 0.9300 . ?
C21 C22 1.370(8) . ?
C21 H36 0.9300 . ?
C22 C23 1.421(6) . ?
C22 H13 0.9300 . ?
C23 C36 1.409(6) . ?
C23 C24 1.429(7) . ?
C24 C35 1.351(6) . ?
C25 C26 1.369(6) . ?
C25 C34 1.437(6) . ?
C26 C27 1.393(7) . ?
C26 H2 0.9300 . ?
C27 C28 1.423(7) . ?
C27 C32 1.428(6) . ?
C28 C29 1.360(7) . ?
C28 H30 0.9300 . ?
C29 C30 1.418(7) . ?
C29 H24 0.9300 . ?
C30 C31 1.370(7) . ?
C30 C45 1.517(7) . ?
C31 C32 1.422(7) . ?
C31 H20 0.9300 . ?
C32 C33 1.415(6) . ?
C33 C34 1.382(6) . ?
C33 H14 0.9300 . ?
C34 C35 1.442(7) . ?
C37 C38 1.496(8) . ?
C37 H23A 0.9700 . ?
C37 H23B 0.9700 . ?
C38 C39 1.496(9) . ?
C38 H39A 0.9700 . ?
C38 H39B 0.9700 . ?
C39 C40 1.494(10) . ?
C39 H42A 0.9700 . ?
C39 H42B 0.9700 . ?
C40 C41 1.493(12) . ?
C40 H43A 0.9700 . ?
C40 H43B 0.9700 . ?
C41 C42 1.453(14) . ?
C41 H45A 0.9700 . ?
C41 H45B 0.9700 . ?
C42 C43 1.523(19) . ?
C42 H47A 0.9700 . ?
C42 H47B 0.9700 . ?
C43 C44 1.37(3) . ?
C43 H49A 0.9700 . ?
C43 H49B 0.9700 . ?
C44 H50A 0.9600 . ?
C44 H50B 0.9600 . ?
C44 H50C 0.9600 . ?
C45 C46 1.491(8) . ?
C45 H15A 0.9700 . ?
C45 H15B 0.9700 . ?
C46 C47 1.509(9) . ?
C46 H40A 0.9700 . ?
C46 H40B 0.9700 . ?
C47 C48 1.468(10) . ?
C47 H41A 0.9700 . ?
C47 H41B 0.9700 . ?
C48 C49 1.531(12) . ?
C48 H44A 0.9700 . ?
C48 H44B 0.9700 . ?
C49 C50 1.434(13) . ?
C49 H46A 0.9700 . ?
C49 H46B 0.9700 . ?
C50 C51 1.54(2) . ?
C50 H61A 0.9700 . ?
C50 H61B 0.9700 . ?
C51 C52 1.30(3) . ?
C51 H52A 0.9700 . ?
C51 H52B 0.9700 . ?
C52 H48A 0.9600 . ?
C52 H48B 0.9600 . ?
C52 H48C 0.9600 . ?

loop_
_geom_torsion_atom_site_label_1
_geom_torsion_atom_site_label_2
_geom_torsion_atom_site_label_3
_geom_torsion_atom_site_label_4
_geom_torsion
_geom_torsion_site_symmetry_1
_geom_torsion_site_symmetry_2
_geom_torsion_site_symmetry_3
_geom_torsion_site_symmetry_4
_geom_torsion_publ_flag
C18 C1 C2 C3 0.3(8) . . . . ?
C1 C2 C3 C4 -0.5(9) . . . . ?
C2 C3 C4 C5 0.9(8) . . . . ?
C3 C4 C5 C6 -179.8(5) . . . . ?
C3 C4 C5 C18 -1.2(7) . . . . ?
C4 C5 C6 C17 177.9(4) . . . . ?
C18 C5 C6 C17 -0.8(5) . . . . ?
C4 C5 C6 S2 -1.3(7) . . . . ?
C18 C5 C6 S2 -180.0(3) . . . . ?
C7 S2 C6 C17 -1.6(3) . . . . ?
C7 S2 C6 C5 177.6(4) . . . . ?
C6 S2 C7 C8 -178.2(4) . . . . ?
C6 S2 C7 C16 1.9(3) . . . . ?
C16 C7 C8 C9 -0.9(6) . . . . ?
S2 C7 C8 C9 179.2(3) . . . . ?
C7 C8 C9 C10 -177.4(4) . . . . ?
C7 C8 C9 C14 1.1(6) . . . . ?
C8 C9 C10 C11 179.0(4) . . . . ?
C14 C9 C10 C11 0.4(6) . . . . ?
C9 C10 C11 C12 0.5(7) . . . . ?
C10 C11 C12 C13 -1.2(7) . . . . ?
C10 C11 C12 C37 177.8(5) . . . . ?
C11 C12 C13 C14 1.0(7) . . . . ?
C37 C12 C13 C14 -178.0(4) . . . . ?
C12 C13 C14 C15 -178.9(4) . . . . ?
C12 C13 C14 C9 -0.1(6) . . . . ?
C8 C9 C14 C15 -0.3(6) . . . . ?
C10 C9 C14 C15 178.2(4) . . . . ?
C8 C9 C14 C13 -179.2(4) . . . . ?
C10 C9 C14 C13 -0.6(6) . . . . ?
C13 C14 C15 C16 178.2(4) . . . . ?
C9 C14 C15 C16 -0.6(6) . . . . ?
C14 C15 C16 C17 -177.1(4) . . . . ?
C14 C15 C16 C7 0.8(6) . . . . ?
C8 C7 C16 C15 -0.1(6) . . . . ?
S2 C7 C16 C15 179.9(3) . . . . ?
C8 C7 C16 C17 178.4(4) . . . . ?
S2 C7 C16 C17 -1.7(4) . . . . ?
C5 C6 C17 C16 -178.4(3) . . . . ?
S2 C6 C17 C16 1.0(5) . . . . ?
C5 C6 C17 S1 0.3(5) . . . . ?
S2 C6 C17 S1 179.6(2) . . . . ?
C15 C16 C17 C6 178.6(4) . . . . ?
C7 C16 C17 C6 0.5(5) . . . . ?
C15 C16 C17 S1 0.3(7) . . . . ?
C7 C16 C17 S1 -177.9(3) . . . . ?
C18 S1 C17 C6 0.2(3) . . . . ?
C18 S1 C17 C16 178.6(4) . . . . ?
C2 C1 C18 C5 -0.6(7) . . . . ?
C2 C1 C18 S1 178.2(4) . . . . ?
C4 C5 C18 C1 1.0(6) . . . . ?
C6 C5 C18 C1 179.9(4) . . . . ?
C4 C5 C18 S1 -177.9(3) . . . . ?
C6 C5 C18 S1 1.0(4) . . . . ?
C17 S1 C18 C1 -179.5(4) . . . . ?
C17 S1 C18 C5 -0.7(3) . . . . ?
C36 C19 C20 C21 0.6(9) . . . . ?
C19 C20 C21 C22 -0.8(10) . . . . ?
C20 C21 C22 C23 0.8(9) . . . . ?
C21 C22 C23 C36 -0.5(7) . . . . ?
C21 C22 C23 C24 179.6(5) . . . . ?
C36 C23 C24 C35 2.6(5) . . . . ?
C22 C23 C24 C35 -177.5(5) . . . . ?
C36 C23 C24 S4 178.6(4) . . . . ?
C22 C23 C24 S4 -1.5(8) . . . . ?
C25 S4 C24 C35 1.0(4) . . . . ?
C25 S4 C24 C23 -175.1(4) . . . . ?
C24 S4 C25 C26 178.1(4) . . . . ?
C24 S4 C25 C34 -1.2(3) . . . . ?
C34 C25 C26 C27 0.3(6) . . . . ?
S4 C25 C26 C27 -179.0(3) . . . . ?
C25 C26 C27 C28 177.5(4) . . . . ?
C25 C26 C27 C32 -0.7(6) . . . . ?
C26 C27 C28 C29 -179.2(5) . . . . ?
C32 C27 C28 C29 -0.9(7) . . . . ?
C27 C28 C29 C30 0.2(8) . . . . ?
C28 C29 C30 C31 0.7(8) . . . . ?
C28 C29 C30 C45 -178.3(5) . . . . ?
C29 C30 C31 C32 -1.0(7) . . . . ?
C45 C30 C31 C32 178.0(4) . . . . ?
C30 C31 C32 C33 179.0(4) . . . . ?
C30 C31 C32 C27 0.3(7) . . . . ?
C26 C27 C32 C33 0.2(6) . . . . ?
C28 C27 C32 C33 -178.1(4) . . . . ?
C26 C27 C32 C31 178.9(4) . . . . ?
C28 C27 C32 C31 0.6(6) . . . . ?
C31 C32 C33 C34 -178.0(4) . . . . ?
C27 C32 C33 C34 0.7(6) . . . . ?
C32 C33 C34 C25 -1.1(6) . . . . ?
C32 C33 C34 C35 177.4(4) . . . . ?
C26 C25 C34 C33 0.6(6) . . . . ?
S4 C25 C34 C33 180.0(3) . . . . ?
C26 C25 C34 C35 -178.2(4) . . . . ?
S4 C25 C34 C35 1.1(4) . . . . ?
C23 C24 C35 C34 176.3(3) . . . . ?
S4 C24 C35 C34 -0.5(5) . . . . ?
C23 C24 C35 S3 -2.1(5) . . . . ?
S4 C24 C35 S3 -178.9(2) . . . . ?
C33 C34 C35 C24 -179.0(4) . . . . ?
C25 C34 C35 C24 -0.4(5) . . . . ?
C33 C34 C35 S3 -1.1(8) . . . . ?
C25 C34 C35 S3 177.6(3) . . . . ?
C36 S3 C35 C24 0.8(4) . . . . ?
C36 S3 C35 C34 -177.1(4) . . . . ?
C20 C19 C36 C23 -0.4(8) . . . . ?
C20 C19 C36 S3 -177.9(4) . . . . ?
C22 C23 C36 C19 0.3(7) . . . . ?
C24 C23 C36 C19 -179.8(4) . . . . ?
C22 C23 C36 S3 178.2(4) . . . . ?
C24 C23 C36 S3 -1.9(5) . . . . ?
C35 S3 C36 C19 178.4(5) . . . . ?
C35 S3 C36 C23 0.7(4) . . . . ?
C13 C12 C37 C38 -148.8(5) . . . . ?
C11 C12 C37 C38 32.2(8) . . . . ?
C12 C37 C38 C39 179.7(5) . . . . ?
C37 C38 C39 C40 177.6(7) . . . . ?
C38 C39 C40 C41 -179.3(8) . . . . ?
C39 C40 C41 C42 175.4(10) . . . . ?
C40 C41 C42 C43 -178.3(14) . . . . ?
C41 C42 C43 C44 -177.8(17) . . . . ?
C31 C30 C45 C46 145.8(6) . . . . ?
C29 C30 C45 C46 -35.2(8) . . . . ?
C30 C45 C46 C47 179.2(6) . . . . ?
C45 C46 C47 C48 -176.2(8) . . . . ?
C46 C47 C48 C49 178.1(9) . . . . ?
C47 C48 C49 C50 -177.2(12) . . . . ?
C48 C49 C50 C51 -177.5(15) . . . . ?
C49 C50 C51 C52 -178(2) . . . . ?
